data_4305103
loop_
_publ_author_name
'Wen-Hua Zhang'
'Ying-Lin Song'
'Zhen-Hong Wei'
'Ling-Ling Li'
'Yu-Jian Huang'
'Yong Zhang'
'Jian-Ping Lang'

_publ_contact_author_email jplang@suda.edu.cn
_publ_contact_author_fax 86-512-65880089
_publ_contact_author_name 'Jian-Ping Lang'
_publ_contact_author_phone 86-512-65882865
_publ_section_title
;
Assembly of [(\h5-C5Me5)MoS3Cu3]-Supported One-Dimensional Chains with
Single, Double, Triple, and Quadruple Strands
;
_journal_name_full 'Inorganic Chemistry'
_journal_page_first 5332
_journal_page_last 5346
_journal_paper_doi 10.1021/ic8003454
_journal_volume 47
_journal_year 2008
_chemical_formula_moiety 'C62 H68 Br4 Cu6 Mo2 N7 S6, C2 H3 N'
_chemical_formula_sum 'C64 H71 Br4 Cu6 Mo2 N8 S6'
_chemical_formula_weight 2037.41
_chemical_name_systematic
; 
 ? 
;
_space_group_IT_number 14
_symmetry_cell_setting monoclinic
_symmetry_space_group_name_Hall '-P 2ybc'
_symmetry_space_group_name_H-M 'P 1 21/c 1'
_atom_sites_solution_hydrogens geom
_atom_sites_solution_primary direct
_atom_sites_solution_secondary difmap
_audit_creation_method SHELXL-97
_cell_angle_alpha 90.00
_cell_angle_beta 90.98(3)
_cell_angle_gamma 90.00
_cell_formula_units_Z 4
_cell_length_a 18.694(4)
_cell_length_b 23.853(5)
_cell_length_c 16.809(3)
_cell_measurement_reflns_used 26367
_cell_measurement_temperature 193(2)
_cell_measurement_theta_max 25.34
_cell_measurement_theta_min 3.0
_cell_volume 7494(3)
_computing_structure_refinement 'SHELXL-97 (Sheldrick, 1997)'
_computing_structure_solution 'SHELXS-97 (Sheldrick, 1990)'
_diffrn_ambient_temperature 193(2)
_diffrn_measured_fraction_theta_full 0.996
_diffrn_measured_fraction_theta_max 0.996
_diffrn_measurement_device_type 'Rigaku Mercury'
_diffrn_measurement_method \w
_diffrn_radiation_monochromator graphite
_diffrn_radiation_source 'fine-focus sealed tube'
_diffrn_radiation_type MoK\a
_diffrn_radiation_wavelength 0.71073
_diffrn_reflns_av_R_equivalents 0.0785
_diffrn_reflns_av_sigmaI/netI 0.0462
_diffrn_reflns_limit_h_max 18
_diffrn_reflns_limit_h_min -18
_diffrn_reflns_limit_k_max 23
_diffrn_reflns_limit_k_min -23
_diffrn_reflns_limit_l_max 16
_diffrn_reflns_limit_l_min -16
_diffrn_reflns_number 47043
_diffrn_reflns_theta_full 20.18
_diffrn_reflns_theta_max 20.18
_diffrn_reflns_theta_min 3.01
_diffrn_standards_decay_% 0
_diffrn_standards_interval_count 0
_diffrn_standards_interval_time 0
_diffrn_standards_number 0
_exptl_absorpt_coefficient_mu 4.335
_exptl_absorpt_correction_T_max 0.3380
_exptl_absorpt_correction_T_min 0.2765
_exptl_absorpt_correction_type multi-scan
_exptl_absorpt_process_details 'Jacobson. R. (1998) Private communication.'
_exptl_crystal_colour black
_exptl_crystal_density_diffrn 1.806
_exptl_crystal_density_method 'not measured'
_exptl_crystal_description block
_exptl_crystal_F_000 4020
_exptl_crystal_size_max 0.68
_exptl_crystal_size_mid 0.26
_exptl_crystal_size_min 0.25
_refine_diff_density_max 1.250
_refine_diff_density_min -1.652
_refine_diff_density_rms 0.200
_refine_ls_extinction_method none
_refine_ls_goodness_of_fit_ref 1.155
_refine_ls_hydrogen_treatment constr
_refine_ls_matrix_type full
_refine_ls_number_parameters 886
_refine_ls_number_reflns 7156
_refine_ls_number_restraints 1173
_refine_ls_restrained_S_all 1.068
_refine_ls_R_factor_all 0.1206
_refine_ls_R_factor_gt 0.1091
_refine_ls_shift/su_max 0.000
_refine_ls_shift/su_mean 0.000
_refine_ls_structure_factor_coef Fsqd
_refine_ls_weighting_details 'calc w=1/[\s^2^(Fo^2^)+(0.1650P)^2^+134.2585P] where P=(Fo^2^+2Fc^2^)/3'
_refine_ls_weighting_scheme calc
_refine_ls_wR_factor_gt 0.2888
_refine_ls_wR_factor_ref 0.3008
_reflns_number_gt 6245
_reflns_number_total 7156
_reflns_threshold_expression >2sigma(I)
_cod_data_source_file ic8003454-file003_2.cif
_cod_data_source_block {[{(h5-C5Me5)MoS3Cu3}2(m-bpe)3.5Br4].MeCN}n
_cod_original_sg_symbol_H-M 'P 21/c'
_cod_database_code 4305103

loop_
_symmetry_equiv_pos_as_xyz
'x, y, z'
'-x, y+1/2, -z+1/2'
'-x, -y, -z'
'x, -y-1/2, z-1/2'

loop_
_atom_site_label
_atom_site_type_symbol
_atom_site_fract_x
_atom_site_fract_y
_atom_site_fract_z
_atom_site_U_iso_or_equiv
_atom_site_adp_type
_atom_site_occupancy
_atom_site_symmetry_multiplicity
_atom_site_calc_flag
_atom_site_refinement_flags
_atom_site_disorder_assembly
_atom_site_disorder_group
Mo1 Mo 0.44388(8) 0.17001(6) 0.45597(8) 0.0364(5) Uani 1 1 d . A .
Mo2 Mo -0.20376(8) 0.15364(7) -0.25032(9) 0.0488(5) Uani 1 1 d . A .
Cu1 Cu 0.44463(12) 0.12214(9) 0.30996(13) 0.0469(6) Uani 1 1 d . . .
Cu2 Cu 0.31228(11) 0.12506(9) 0.45847(13) 0.0438(6) Uani 1 1 d . . .
Cu3 Cu 0.37258(11) 0.25220(8) 0.37905(13) 0.0452(6) Uani 1 1 d . . .
Cu4 Cu -0.19226(12) 0.11361(11) -0.10167(14) 0.0590(7) Uani 1 1 d . . .
Cu5 Cu -0.13933(12) 0.24370(10) -0.18143(13) 0.0526(7) Uani 1 1 d . . .
Cu6 Cu -0.07059(13) 0.11952(11) -0.24603(17) 0.0661(8) Uani 1 1 d . . .
Br1 Br 0.38082(15) 0.09841(12) 0.18935(15) 0.0917(9) Uani 1 1 d U . .
Br2 Br 0.3994(2) 0.35295(13) 0.3886(2) 0.1261(13) Uani 1 1 d U A .
Br3 Br -0.18316(16) 0.34044(11) -0.19217(19) 0.1014(10) Uani 1 1 d U A .
Br4 Br 0.04381(14) 0.08900(13) -0.2339(3) 0.163(2) Uani 1 1 d U A .
S1 S 0.4728(2) 0.21127(18) 0.3386(3) 0.0440(12) Uani 1 1 d . A .
S2 S 0.4123(2) 0.08017(17) 0.4235(3) 0.0417(11) Uani 1 1 d . A .
S3 S 0.3404(3) 0.21287(18) 0.4932(3) 0.0454(12) Uani 1 1 d . A .
S4 S -0.1624(3) 0.0672(2) -0.2115(3) 0.0618(14) Uani 1 1 d . A .
S5 S -0.2349(2) 0.1967(2) -0.1366(3) 0.0558(14) Uani 1 1 d . A .
S6 S -0.1054(3) 0.2011(2) -0.2935(3) 0.0600(14) Uani 1 1 d . A .
N1 N 0.5418(9) 0.0834(7) 0.2704(9) 0.056(4) Uani 1 1 d . . .
N2 N 0.7244(8) -0.0830(7) 0.4377(9) 0.051(4) Uani 1 1 d . . .
N3 N 0.2862(8) 0.2540(6) 0.3024(9) 0.047(4) Uani 1 1 d . A .
N4 N -0.0558(9) 0.2543(7) -0.1043(10) 0.061(4) Uani 1 1 d . A .
C1 C 0.5441(11) 0.0278(9) 0.2557(10) 0.052(5) Uani 1 1 d . . .
H1 H 0.5036 0.0057 0.2683 0.063 Uiso 1 1 calc R A .
C2 C 0.6008(11) 0.0023(7) 0.2241(10) 0.051(5) Uani 1 1 d . . .
H2 H 0.5997 -0.0372 0.2165 0.061 Uiso 1 1 calc R . .
C3 C 0.6606(9) 0.0318(8) 0.2024(9) 0.047(5) Uani 1 1 d D . .
C4 C 0.6589(11) 0.0901(9) 0.2118(12) 0.060(5) Uani 1 1 d . . .
H4 H 0.6969 0.1130 0.1938 0.072 Uiso 1 1 calc R . .
C5 C 0.6000(12) 0.1132(8) 0.2483(12) 0.058(5) Uani 1 1 d . . .
H5 H 0.6004 0.1523 0.2586 0.070 Uiso 1 1 calc R A .
C6 C 0.7307(9) 0.0070(8) 0.1690(10) 0.061(6) Uani 1 1 d D . .
H6A H 0.7212 -0.0315 0.1498 0.073 Uiso 1 1 calc R . .
H6B H 0.7454 0.0298 0.1228 0.073 Uiso 1 1 calc R . .
C7 C 0.7894(8) 0.0055(7) 0.2274(9) 0.050(5) Uani 1 1 d D . .
H7A H 0.8038 0.0444 0.2410 0.060 Uiso 1 1 calc R A .
H7B H 0.8312 -0.0134 0.2038 0.060 Uiso 1 1 calc R . .
C8 C 0.7681(9) -0.0258(8) 0.3042(10) 0.047(5) Uani 1 1 d D . .
C9 C 0.7499(11) 0.0037(9) 0.3731(13) 0.071(6) Uani 1 1 d . . .
H9 H 0.7535 0.0434 0.3762 0.085 Uiso 1 1 calc R A .
C10 C 0.7259(12) -0.0290(8) 0.4385(12) 0.064(6) Uani 1 1 d . . .
H10 H 0.7103 -0.0101 0.4847 0.077 Uiso 1 1 calc R . .
C11 C 0.7422(11) -0.1106(9) 0.3743(12) 0.061(6) Uani 1 1 d . . .
H11 H 0.7394 -0.1504 0.3744 0.074 Uiso 1 1 calc R . .
C12 C 0.7652(10) -0.0832(9) 0.3064(12) 0.057(5) Uani 1 1 d . . .
H12 H 0.7789 -0.1044 0.2613 0.069 Uiso 1 1 calc R A .
C13 C 0.2279(11) 0.2807(11) 0.3199(14) 0.082(4) Uani 1 1 d . . .
H13 H 0.2259 0.2997 0.3695 0.098 Uiso 1 1 calc R A .
C14 C 0.1695(11) 0.2828(11) 0.2702(15) 0.082(4) Uani 1 1 d . A .
H14 H 0.1279 0.3024 0.2860 0.098 Uiso 1 1 calc R . .
C15 C 0.1705(10) 0.2572(10) 0.1988(12) 0.072(6) Uani 1 1 d D . .
C16 C 0.2286(11) 0.2291(11) 0.1815(14) 0.082(4) Uani 1 1 d . A .
H16 H 0.2306 0.2084 0.1333 0.098 Uiso 1 1 calc R . .
C17 C 0.2886(11) 0.2296(11) 0.2350(15) 0.082(4) Uani 1 1 d . . .
H17 H 0.3315 0.2113 0.2201 0.098 Uiso 1 1 calc R A .
C18 C 0.1028(11) 0.2573(14) 0.1443(13) 0.112(9) Uani 1 1 d DU A .
H18A H 0.0865 0.2182 0.1362 0.134 Uiso 1 1 calc R . .
H18B H 0.0641 0.2779 0.1711 0.134 Uiso 1 1 calc R . .
C19 C 0.1153(13) 0.2828(15) 0.0674(13) 0.123(8) Uani 1 1 d DU . .
H19A H 0.1606 0.2683 0.0457 0.148 Uiso 1 1 calc R A .
H19B H 0.1200 0.3239 0.0738 0.148 Uiso 1 1 calc R . .
C20 C 0.0528(13) 0.2695(15) 0.0087(16) 0.114(7) Uani 1 1 d DU A .
C21 C -0.0043(14) 0.3083(14) 0.0055(17) 0.110(7) Uani 1 1 d U . .
H21 H -0.0073 0.3398 0.0399 0.132 Uiso 1 1 calc R A .
C22 C -0.0571(12) 0.2958(13) -0.0543(16) 0.098(8) Uani 1 1 d U A .
H22 H -0.0971 0.3203 -0.0578 0.118 Uiso 1 1 calc R . .
C23 C -0.0035(15) 0.2207(15) -0.0948(17) 0.123(10) Uani 1 1 d U . .
H23 H -0.0034 0.1881 -0.1272 0.148 Uiso 1 1 calc R A .
C24 C 0.0533(15) 0.2273(15) -0.0420(17) 0.124(8) Uani 1 1 d U A .
H24 H 0.0923 0.2017 -0.0422 0.149 Uiso 1 1 calc R . .
N5 N 0.2242(12) 0.1109(12) 0.3907(18) 0.067(6) Uani 0.533(13) 1 d PGU A 1
C25 C 0.1568(15) 0.0998(14) 0.4205(14) 0.083(7) Uani 0.533(13) 1 d PGU A 1
H25 H 0.1497 0.0994 0.4764 0.099 Uiso 0.533(13) 1 calc PR A 1
C26 C 0.0997(12) 0.0893(15) 0.3686(18) 0.100(8) Uani 0.533(13) 1 d PGU A 1
H26 H 0.0536 0.0817 0.3890 0.120 Uiso 0.533(13) 1 calc PR A 1
C27 C 0.1100(15) 0.0898(15) 0.2869(17) 0.100(8) Uani 0.533(13) 1 d PGDU A 1
C28 C 0.1775(18) 0.1009(14) 0.2571(14) 0.088(8) Uani 0.533(13) 1 d PGU A 1
H28 H 0.1845 0.1013 0.2013 0.106 Uiso 0.533(13) 1 calc PR A 1
C29 C 0.2346(13) 0.1114(13) 0.3091(19) 0.067(7) Uani 0.533(13) 1 d PGU A 1
H29 H 0.2807 0.1190 0.2887 0.081 Uiso 0.533(13) 1 calc PR A 1
C30 C 0.052(2) 0.0697(19) 0.227(3) 0.110(9) Uani 0.533(13) 1 d PDU A 1
H30A H 0.0738 0.0598 0.1756 0.132 Uiso 0.533(13) 1 calc PR A 1
H30B H 0.0275 0.0360 0.2477 0.132 Uiso 0.533(13) 1 calc PR A 1
C31 C 0.000(3) 0.115(2) 0.215(2) 0.110(10) Uani 0.533(13) 1 d PDU A 1
H31A H 0.0253 0.1510 0.2115 0.132 Uiso 0.533(13) 1 calc PR A 1
H31B H -0.0327 0.1162 0.2604 0.132 Uiso 0.533(13) 1 calc PR A 1
C32 C -0.0440(17) 0.1048(14) 0.1369(14) 0.107(8) Uani 0.533(13) 1 d PGDU A 1
C33 C -0.0600(17) 0.0557(11) 0.0957(18) 0.105(9) Uani 0.533(13) 1 d PGU A 1
H33 H -0.0428 0.0207 0.1150 0.126 Uiso 0.533(13) 1 calc PR A 1
C34 C -0.1014(15) 0.0578(10) 0.0263(16) 0.092(8) Uani 0.533(13) 1 d PGU A 1
H34 H -0.1124 0.0243 -0.0019 0.111 Uiso 0.533(13) 1 calc PR A 1
N6 N -0.1267(13) 0.1090(11) -0.0020(13) 0.078(7) Uani 0.533(13) 1 d PGU A 1
C35 C -0.1106(15) 0.1580(10) 0.0391(16) 0.082(8) Uani 0.533(13) 1 d PGU A 1
H35 H -0.1279 0.1930 0.0198 0.099 Uiso 0.533(13) 1 calc PR A 1
C36 C -0.0693(17) 0.1559(11) 0.1086(16) 0.100(8) Uani 0.533(13) 1 d PGU A 1
H36 H -0.0583 0.1895 0.1367 0.120 Uiso 0.533(13) 1 calc PR A 1
N5A N 0.2252(15) 0.1192(14) 0.384(2) 0.068(7) Uani 0.467(13) 1 d PGU A 2
C25A C 0.1622(18) 0.1472(15) 0.4018(18) 0.087(8) Uani 0.467(13) 1 d PGU A 2
H25A H 0.1589 0.1683 0.4496 0.105 Uiso 0.467(13) 1 calc PR A 2
C26A C 0.1041(15) 0.1445(17) 0.349(2) 0.103(9) Uani 0.467(13) 1 d PGU A 2
H26A H 0.0610 0.1637 0.3611 0.123 Uiso 0.467(13) 1 calc PR A 2
C27A C 0.1090(19) 0.1137(18) 0.279(2) 0.105(8) Uani 0.467(13) 1 d PGDU A 2
C28A C 0.172(2) 0.0856(16) 0.262(2) 0.094(8) Uani 0.467(13) 1 d PGU A 2
H28A H 0.1753 0.0646 0.2142 0.113 Uiso 0.467(13) 1 calc PR A 2
C29A C 0.2301(17) 0.0884(15) 0.315(2) 0.077(8) Uani 0.467(13) 1 d PGU A 2
H29A H 0.2732 0.0692 0.3026 0.093 Uiso 0.467(13) 1 calc PR A 2
C30A C 0.041(3) 0.119(3) 0.226(4) 0.116(10) Uani 0.467(13) 1 d PDU A 2
H30C H -0.0015 0.1201 0.2604 0.139 Uiso 0.467(13) 1 calc PR A 2
H30D H 0.0429 0.1547 0.1965 0.139 Uiso 0.467(13) 1 calc PR A 2
C31A C 0.031(3) 0.074(2) 0.169(3) 0.119(9) Uani 0.467(13) 1 d PDU A 2
H31C H 0.0156 0.0382 0.1942 0.143 Uiso 0.467(13) 1 calc PR A 2
H31D H 0.0741 0.0668 0.1370 0.143 Uiso 0.467(13) 1 calc PR A 2
C32A C -0.0304(7) 0.1002(11) 0.1178(13) 0.112(8) Uani 0.467(13) 1 d PGDU A 2
C33A C -0.0117(5) 0.0792(10) 0.0438(14) 0.113(10) Uani 0.467(13) 1 d PGU A 2
H33A H 0.0335 0.0618 0.0372 0.135 Uiso 0.467(13) 1 calc PR A 2
C34A C -0.0592(4) 0.0836(9) -0.0204(12) 0.097(8) Uani 0.467(13) 1 d PGU A 2
H34A H -0.0464 0.0693 -0.0709 0.117 Uiso 0.467(13) 1 calc PR A 2
N6A N -0.1253(5) 0.1091(7) -0.0107(9) 0.074(7) Uani 0.467(13) 1 d PGU A 2
C35A C -0.1440(6) 0.1301(7) 0.0632(9) 0.078(8) Uani 0.467(13) 1 d PGU A 2
H35A H -0.1892 0.1475 0.0698 0.094 Uiso 0.467(13) 1 calc PR A 2
C36A C -0.0966(8) 0.1257(10) 0.1275(10) 0.095(8) Uani 0.467(13) 1 d PGU A 2
H36A H -0.1093 0.1400 0.1780 0.114 Uiso 0.467(13) 1 calc PR A 2
C37 C -0.2989(4) 0.0276(4) -0.0561(5) 0.052(2) Uiso 1 1 d G . .
C38 C -0.3556(4) -0.0049(3) -0.0299(6) 0.052(2) Uiso 1 1 d G A .
C39 C -0.4106(4) 0.0198(3) 0.0122(5) 0.052(2) Uiso 1 1 d G . .
N7 N -0.2974(4) 0.0848(4) -0.0403(5) 0.052(2) Uiso 0.19(2) 1 d PG A 1
C40 C -0.4091(4) 0.0770(4) 0.0280(7) 0.052(2) Uiso 0.19(2) 1 d PG A 1
C41 C -0.3524(5) 0.1095(3) 0.0018(8) 0.052(2) Uiso 0.19(2) 1 d PG A 1
N7A N -0.2832(4) 0.0663(5) -0.0537(5) 0.052(2) Uiso 0.81(2) 1 d PG A 2
C40A C -0.3843(4) 0.0811(3) 0.0182(6) 0.052(2) Uiso 0.81(2) 1 d PG A 2
C41A C -0.3172(5) 0.1029(3) -0.0241(7) 0.052(2) Uiso 0.81(2) 1 d PG A 2
C42 C -0.4733(4) 0.0035(5) 0.0391(7) 0.044(4) Uiso 1 1 d G . .
H42A H -0.4925 0.0317 0.0762 0.053 Uiso 1 1 calc R . .
H42B H -0.4684 -0.0327 0.0677 0.053 Uiso 1 1 calc R . .
C43 C 0.5636(8) 0.1545(7) 0.5052(8) 0.054(6) Uani 0.579(19) 1 d PGU A 1
C44 C 0.5525(8) 0.2126(6) 0.5080(9) 0.053(6) Uani 0.579(19) 1 d PGU A 1
C45 C 0.5000(9) 0.2233(6) 0.5645(9) 0.055(6) Uani 0.579(19) 1 d PGU A 1
C46 C 0.4787(9) 0.1719(6) 0.5967(9) 0.055(6) Uani 0.579(19) 1 d PGU A 1
C47 C 0.5180(8) 0.1294(6) 0.5600(9) 0.050(5) Uani 0.579(19) 1 d PGU A 1
C48 C 0.6149(11) 0.1248(10) 0.4531(12) 0.058(6) Uani 0.579(19) 1 d PGU A 1
H48A H 0.6537 0.1088 0.4859 0.086 Uiso 0.579(19) 1 calc PR A 1
H48B H 0.6348 0.1514 0.4149 0.086 Uiso 0.579(19) 1 calc PR A 1
H48C H 0.5899 0.0947 0.4243 0.086 Uiso 0.579(19) 1 calc PR A 1
C49 C 0.5899(13) 0.2554(10) 0.4594(13) 0.074(10) Uani 0.579(19) 1 d PGU A 1
H49A H 0.6287 0.2375 0.4302 0.110 Uiso 0.579(19) 1 calc PR A 1
H49B H 0.6098 0.2845 0.4944 0.110 Uiso 0.579(19) 1 calc PR A 1
H49C H 0.5558 0.2723 0.4215 0.110 Uiso 0.579(19) 1 calc PR A 1
C50 C 0.4719(15) 0.2795(8) 0.5865(14) 0.072(10) Uani 0.579(19) 1 d PGU A 1
H50A H 0.4691 0.3033 0.5390 0.108 Uiso 0.579(19) 1 calc PR A 1
H50B H 0.5040 0.2968 0.6261 0.108 Uiso 0.579(19) 1 calc PR A 1
H50C H 0.4241 0.2754 0.6088 0.108 Uiso 0.579(19) 1 calc PR A 1
C51 C 0.4239(12) 0.1639(10) 0.6589(14) 0.064(9) Uani 0.579(19) 1 d PGU A 1
H51A H 0.4375 0.1855 0.7064 0.096 Uiso 0.579(19) 1 calc PR A 1
H51B H 0.4209 0.1240 0.6726 0.096 Uiso 0.579(19) 1 calc PR A 1
H51C H 0.3773 0.1768 0.6386 0.096 Uiso 0.579(19) 1 calc PR A 1
C52 C 0.5123(13) 0.0683(8) 0.5764(14) 0.061(10) Uiso 0.579(19) 1 d PGU A 1
H52A H 0.5282 0.0471 0.5300 0.091 Uiso 0.579(19) 1 calc PR A 1
H52B H 0.4625 0.0588 0.5875 0.091 Uiso 0.579(19) 1 calc PR A 1
H52C H 0.5425 0.0587 0.6227 0.091 Uiso 0.579(19) 1 calc PR A 1
C43A C 0.5563(11) 0.1328(9) 0.5076(12) 0.050(7) Uani 0.421(19) 1 d PGU A 2
C44A C 0.5681(12) 0.1907(10) 0.4893(13) 0.055(7) Uani 0.421(19) 1 d PGU A 2
C45A C 0.5234(14) 0.2236(8) 0.5396(15) 0.060(7) Uani 0.421(19) 1 d PGU A 2
C46A C 0.4840(14) 0.1861(9) 0.5889(14) 0.056(7) Uani 0.421(19) 1 d PGU A 2
C47A C 0.5044(13) 0.1300(8) 0.5692(12) 0.050(6) Uani 0.421(19) 1 d PGU A 2
C48A C 0.5926(17) 0.0831(14) 0.4686(19) 0.058(6) Uani 0.421(19) 1 d PGU A 2
H48D H 0.5629 0.0495 0.4746 0.086 Uiso 0.421(19) 1 calc PR A 2
H48E H 0.6395 0.0767 0.4940 0.086 Uiso 0.421(19) 1 calc PR A 2
H48F H 0.5989 0.0908 0.4119 0.086 Uiso 0.421(19) 1 calc PR A 2
C49A C 0.6191(18) 0.2132(15) 0.427(2) 0.081(13) Uani 0.421(19) 1 d PGU A 2
H49D H 0.6002 0.2484 0.4054 0.121 Uiso 0.421(19) 1 calc PR A 2
H49E H 0.6241 0.1857 0.3846 0.121 Uiso 0.421(19) 1 calc PR A 2
H49F H 0.6661 0.2202 0.4524 0.121 Uiso 0.421(19) 1 calc PR A 2
C50A C 0.519(2) 0.2874(12) 0.540(2) 0.097(14) Uani 0.421(19) 1 d PGU A 2
H50D H 0.4879 0.2994 0.5838 0.146 Uiso 0.421(19) 1 calc PR A 2
H50E H 0.4984 0.3005 0.4895 0.146 Uiso 0.421(19) 1 calc PR A 2
H50F H 0.5666 0.3032 0.5483 0.146 Uiso 0.421(19) 1 calc PR A 2
C51A C 0.430(2) 0.2030(15) 0.651(2) 0.091(14) Uani 0.421(19) 1 d PGU A 2
H51D H 0.3917 0.1750 0.6528 0.136 Uiso 0.421(19) 1 calc PR A 2
H51E H 0.4098 0.2397 0.6377 0.136 Uiso 0.421(19) 1 calc PR A 2
H51F H 0.4540 0.2050 0.7036 0.136 Uiso 0.421(19) 1 calc PR A 2
C52A C 0.476(2) 0.0767(12) 0.6069(19) 0.068(12) Uani 0.421(19) 1 d PGU A 2
H52D H 0.4556 0.0856 0.6589 0.102 Uiso 0.421(19) 1 calc PR A 2
H52E H 0.5148 0.0497 0.6140 0.102 Uiso 0.421(19) 1 calc PR A 2
H52F H 0.4384 0.0605 0.5723 0.102 Uiso 0.421(19) 1 calc PR A 2
C53 C -0.3272(18) 0.1282(16) -0.280(2) 0.068(8) Uani 0.37(4) 1 d PGU A 1
C54 C -0.284(2) 0.0987(13) -0.335(2) 0.070(7) Uani 0.37(4) 1 d PGU A 1
C55 C -0.249(2) 0.1391(17) -0.3835(19) 0.075(8) Uani 0.37(4) 1 d PGU A 1
C56 C -0.271(2) 0.1936(15) -0.358(2) 0.069(8) Uani 0.37(4) 1 d PGU A 1
C57 C -0.3189(19) 0.1868(14) -0.294(3) 0.068(8) Uani 0.37(4) 1 d PGU A 1
C58 C -0.374(3) 0.102(3) -0.217(3) 0.085(16) Uani 0.37(4) 1 d PGU A 1
H58A H -0.3799 0.1285 -0.1728 0.127 Uiso 0.37(4) 1 calc PR A 1
H58B H -0.3507 0.0678 -0.1962 0.127 Uiso 0.37(4) 1 calc PR A 1
H58C H -0.4205 0.0925 -0.2400 0.127 Uiso 0.37(4) 1 calc PR A 1
C59 C -0.277(3) 0.0355(17) -0.341(4) 0.085(17) Uiso 0.37(4) 1 d PGU A 1
H59A H -0.3106 0.0213 -0.3813 0.127 Uiso 0.37(4) 1 calc PR A 1
H59B H -0.2868 0.0184 -0.2895 0.127 Uiso 0.37(4) 1 calc PR A 1
H59C H -0.2278 0.0261 -0.3565 0.127 Uiso 0.37(4) 1 calc PR A 1
C60 C -0.198(3) 0.126(3) -0.450(3) 0.098(16) Uani 0.37(4) 1 d PGU A 1
H60A H -0.2183 0.1403 -0.5007 0.147 Uiso 0.37(4) 1 calc PR A 1
H60B H -0.1908 0.0857 -0.4540 0.147 Uiso 0.37(4) 1 calc PR A 1
H60C H -0.1520 0.1448 -0.4394 0.147 Uiso 0.37(4) 1 calc PR A 1
C61 C -0.246(3) 0.249(2) -0.393(4) 0.093(15) Uani 0.37(4) 1 d PGU A 1
H61A H -0.2100 0.2658 -0.3582 0.140 Uiso 0.37(4) 1 calc PR A 1
H61B H -0.2875 0.2743 -0.3983 0.140 Uiso 0.37(4) 1 calc PR A 1
H61C H -0.2262 0.2423 -0.4458 0.140 Uiso 0.37(4) 1 calc PR A 1
C62 C -0.355(3) 0.234(2) -0.249(4) 0.106(18) Uani 0.37(4) 1 d PGU A 1
H62A H -0.4039 0.2226 -0.2360 0.159 Uiso 0.37(4) 1 calc PR A 1
H62B H -0.3564 0.2677 -0.2817 0.159 Uiso 0.37(4) 1 calc PR A 1
H62C H -0.3281 0.2414 -0.1994 0.159 Uiso 0.37(4) 1 calc PR A 1
C53A C -0.3285(10) 0.1416(10) -0.2881(12) 0.076(6) Uani 0.63(4) 1 d PGU A 2
C54A C -0.2903(11) 0.0980(8) -0.3250(12) 0.069(6) Uani 0.63(4) 1 d PGU A 2
C55A C -0.2432(12) 0.1224(9) -0.3798(11) 0.078(6) Uani 0.63(4) 1 d PGU A 2
C56A C -0.2524(14) 0.1811(9) -0.3768(12) 0.070(6) Uani 0.63(4) 1 d PGU A 2
C57A C -0.3050(13) 0.1929(8) -0.3201(14) 0.078(7) Uani 0.63(4) 1 d PGU A 2
C58A C -0.3842(15) 0.1346(17) -0.2258(17) 0.094(11) Uani 0.63(4) 1 d PGU A 2
H58D H -0.4098 0.0992 -0.2346 0.140 Uiso 0.63(4) 1 calc PR A 2
H58E H -0.4182 0.1658 -0.2290 0.140 Uiso 0.63(4) 1 calc PR A 2
H58F H -0.3612 0.1341 -0.1730 0.140 Uiso 0.63(4) 1 calc PR A 2
C59A C -0.2984(18) 0.0365(10) -0.309(2) 0.097(13) Uiso 0.63(4) 1 d PGU A 2
H59D H -0.3199 0.0312 -0.2566 0.146 Uiso 0.63(4) 1 calc PR A 2
H59E H -0.2512 0.0186 -0.3092 0.146 Uiso 0.63(4) 1 calc PR A 2
H59F H -0.3292 0.0196 -0.3500 0.146 Uiso 0.63(4) 1 calc PR A 2
C60A C -0.1925(16) 0.0914(16) -0.4321(18) 0.092(12) Uani 0.63(4) 1 d PGU A 2
H60D H -0.2128 0.0891 -0.4862 0.137 Uiso 0.63(4) 1 calc PR A 2
H60E H -0.1848 0.0536 -0.4111 0.137 Uiso 0.63(4) 1 calc PR A 2
H60F H -0.1467 0.1114 -0.4333 0.137 Uiso 0.63(4) 1 calc PR A 2
C61A C -0.213(2) 0.2234(14) -0.4253(18) 0.101(13) Uani 0.63(4) 1 d PGU A 2
H61D H -0.1873 0.2042 -0.4678 0.151 Uiso 0.63(4) 1 calc PR A 2
H61E H -0.1787 0.2435 -0.3911 0.151 Uiso 0.63(4) 1 calc PR A 2
H61F H -0.2471 0.2501 -0.4488 0.151 Uiso 0.63(4) 1 calc PR A 2
C62A C -0.331(2) 0.2501(12) -0.298(2) 0.107(13) Uani 0.63(4) 1 d PGU A 2
H62D H -0.3836 0.2515 -0.3046 0.161 Uiso 0.63(4) 1 calc PR A 2
H62E H -0.3095 0.2782 -0.3321 0.161 Uiso 0.63(4) 1 calc PR A 2
H62F H -0.3185 0.2578 -0.2421 0.161 Uiso 0.63(4) 1 calc PR A 2
N8 N 0.148(2) 0.4157(18) 0.490(3) 0.213(11) Uiso 1 1 d D . .
C63 C 0.266(2) 0.361(2) 0.526(3) 0.213(11) Uiso 1 1 d D . .
H63A H 0.2988 0.3738 0.4852 0.319 Uiso 1 1 calc R . .
H63B H 0.2682 0.3200 0.5303 0.319 Uiso 1 1 calc R . .
H63C H 0.2798 0.3777 0.5775 0.319 Uiso 1 1 calc R . .
C64 C 0.192(2) 0.3783(19) 0.505(3) 0.213(11) Uiso 1 1 d D . .

loop_
_atom_site_aniso_label
_atom_site_aniso_U_11
_atom_site_aniso_U_22
_atom_site_aniso_U_33
_atom_site_aniso_U_23
_atom_site_aniso_U_13
_atom_site_aniso_U_12
Mo1 0.0399(10) 0.0360(9) 0.0329(9) 0.0004(7) -0.0137(7) -0.0003(7)
Mo2 0.0412(10) 0.0670(12) 0.0378(10) -0.0080(8) -0.0108(8) 0.0022(8)
Cu1 0.0554(15) 0.0445(14) 0.0404(14) -0.0033(10) -0.0119(11) 0.0044(10)
Cu2 0.0430(13) 0.0415(13) 0.0465(14) 0.0027(10) -0.0143(10) -0.0009(10)
Cu3 0.0536(14) 0.0333(12) 0.0481(14) 0.0055(10) -0.0135(11) 0.0027(10)
Cu4 0.0491(15) 0.0837(18) 0.0438(15) 0.0034(12) -0.0096(11) -0.0136(13)
Cu5 0.0474(14) 0.0639(16) 0.0462(15) -0.0041(11) -0.0140(11) 0.0027(11)
Cu6 0.0431(15) 0.0703(17) 0.085(2) -0.0052(14) 0.0100(13) 0.0045(12)
Br1 0.102(2) 0.106(2) 0.0658(16) -0.0315(14) -0.0392(14) 0.0260(15)
Br2 0.193(4) 0.0740(19) 0.110(2) -0.0006(16) -0.024(2) -0.009(2)
Br3 0.115(2) 0.0690(16) 0.119(2) 0.0047(15) -0.0415(18) 0.0196(15)
Br4 0.0444(16) 0.092(2) 0.354(6) -0.030(3) 0.022(2) 0.0126(14)
S1 0.054(3) 0.044(3) 0.034(3) 0.001(2) -0.007(2) -0.001(2)
S2 0.045(3) 0.032(2) 0.048(3) 0.001(2) -0.014(2) 0.000(2)
S3 0.061(3) 0.037(3) 0.038(3) -0.003(2) -0.012(2) 0.003(2)
S4 0.051(3) 0.068(3) 0.067(4) -0.003(3) -0.003(3) -0.002(3)
S5 0.034(3) 0.082(4) 0.052(3) -0.013(3) -0.008(2) 0.004(2)
S6 0.063(3) 0.069(4) 0.049(3) -0.003(3) 0.010(3) -0.008(3)
N1 0.070(12) 0.047(11) 0.052(10) -0.009(8) -0.002(8) 0.014(9)
N2 0.061(11) 0.055(12) 0.037(10) -0.002(8) -0.008(8) 0.003(8)
N3 0.041(9) 0.044(9) 0.057(11) 0.006(8) -0.011(8) 0.005(7)
N4 0.047(11) 0.079(12) 0.055(11) -0.011(10) -0.024(8) 0.002(9)
C1 0.056(13) 0.064(15) 0.036(11) 0.001(10) 0.002(10) 0.005(11)
C2 0.079(16) 0.029(10) 0.044(12) 0.003(9) 0.003(11) -0.006(11)
C3 0.057(13) 0.066(14) 0.016(9) -0.013(9) -0.008(9) 0.018(11)
C4 0.053(13) 0.059(15) 0.069(14) -0.002(11) 0.019(11) 0.001(11)
C5 0.076(16) 0.045(12) 0.054(13) 0.000(10) 0.001(12) -0.014(12)
C6 0.097(17) 0.044(12) 0.042(12) 0.006(9) -0.001(12) 0.018(11)
C7 0.039(11) 0.042(11) 0.070(14) 0.013(10) 0.000(10) 0.016(8)
C8 0.032(10) 0.051(13) 0.057(14) -0.001(11) -0.001(9) 0.013(9)
C9 0.071(15) 0.067(15) 0.073(16) -0.010(14) -0.001(12) -0.024(12)
C10 0.111(18) 0.042(14) 0.039(12) 0.006(10) 0.005(11) -0.015(12)
C11 0.080(15) 0.062(13) 0.042(13) 0.003(12) 0.013(11) 0.030(11)
C12 0.058(13) 0.070(16) 0.044(13) -0.024(11) 0.012(10) 0.018(10)
C13 0.047(7) 0.118(10) 0.079(9) -0.002(7) -0.016(6) 0.019(7)
C14 0.047(7) 0.118(10) 0.079(9) -0.002(7) -0.016(6) 0.019(7)
C15 0.055(14) 0.099(17) 0.062(15) 0.008(13) -0.009(11) 0.012(12)
C16 0.047(7) 0.118(10) 0.079(9) -0.002(7) -0.016(6) 0.019(7)
C17 0.047(7) 0.118(10) 0.079(9) -0.002(7) -0.016(6) 0.019(7)
C18 0.075(16) 0.18(2) 0.082(13) 0.031(16) -0.041(13) 0.011(16)
C19 0.085(14) 0.22(2) 0.068(13) 0.015(13) -0.035(11) -0.014(15)
C20 0.075(13) 0.18(2) 0.080(13) 0.000(12) -0.042(11) -0.003(12)
C21 0.076(14) 0.158(19) 0.095(16) -0.033(15) -0.035(11) -0.012(11)
C22 0.052(13) 0.15(2) 0.094(17) -0.020(17) -0.030(11) 0.003(13)
C23 0.080(17) 0.18(3) 0.11(2) -0.043(17) -0.049(13) 0.039(18)
C24 0.087(15) 0.18(2) 0.101(18) -0.008(13) -0.055(13) 0.039(15)
N5 0.065(11) 0.066(15) 0.068(10) 0.003(13) -0.035(11) 0.000(12)
C25 0.069(13) 0.091(18) 0.086(13) 0.004(17) -0.034(10) -0.012(16)
C26 0.070(13) 0.13(2) 0.102(12) 0.009(18) -0.041(11) -0.020(17)
C27 0.077(11) 0.122(18) 0.098(12) 0.018(15) -0.054(10) -0.017(14)
C28 0.080(12) 0.104(19) 0.078(12) 0.013(16) -0.051(10) -0.015(16)
C29 0.069(11) 0.065(18) 0.066(11) 0.004(16) -0.045(10) 0.008(14)
C30 0.079(14) 0.14(2) 0.109(16) 0.019(18) -0.061(14) -0.015(14)
C31 0.078(18) 0.15(2) 0.099(17) 0.012(15) -0.055(14) -0.005(16)
C32 0.087(17) 0.144(16) 0.089(15) 0.019(12) -0.051(12) -0.008(15)
C33 0.091(19) 0.130(16) 0.092(18) 0.031(14) -0.052(14) -0.015(17)
C34 0.075(18) 0.111(14) 0.089(17) 0.032(14) -0.043(14) -0.019(15)
N6 0.055(14) 0.105(14) 0.072(14) 0.018(11) -0.037(12) -0.018(13)
C35 0.073(17) 0.115(14) 0.057(15) 0.009(13) -0.029(13) -0.015(15)
C36 0.102(18) 0.130(15) 0.067(15) 0.015(13) -0.046(13) -0.023(16)
N5A 0.067(12) 0.067(16) 0.069(14) 0.007(12) -0.029(12) -0.006(12)
C25A 0.070(15) 0.101(19) 0.091(16) 0.004(15) -0.030(12) 0.008(15)
C26A 0.080(15) 0.12(2) 0.102(17) 0.015(16) -0.045(13) 0.007(17)
C27A 0.083(13) 0.128(19) 0.101(15) 0.015(14) -0.050(12) -0.006(14)
C28A 0.088(14) 0.109(19) 0.083(15) 0.005(15) -0.048(12) -0.013(15)
C29A 0.083(13) 0.074(19) 0.073(15) 0.001(14) -0.042(12) -0.001(15)
C30A 0.085(16) 0.14(2) 0.116(18) 0.009(17) -0.056(15) -0.017(19)
C31A 0.096(17) 0.15(2) 0.109(16) 0.008(15) -0.058(14) -0.007(15)
C32A 0.088(15) 0.149(19) 0.098(13) 0.021(15) -0.053(12) -0.017(14)
C33A 0.069(18) 0.17(2) 0.102(15) 0.032(19) -0.039(14) 0.002(18)
C34A 0.060(16) 0.14(2) 0.088(14) 0.020(17) -0.031(13) -0.009(16)
N6A 0.056(13) 0.106(17) 0.060(12) 0.016(13) -0.032(12) -0.021(13)
C35A 0.075(15) 0.105(19) 0.054(14) 0.014(15) -0.037(12) -0.026(14)
C36A 0.085(16) 0.14(2) 0.063(14) 0.019(16) -0.045(13) -0.024(15)
C43 0.059(13) 0.069(11) 0.032(12) 0.001(11) -0.024(8) 0.012(11)
C44 0.074(16) 0.063(10) 0.021(14) -0.005(11) -0.020(9) -0.003(11)
C45 0.073(15) 0.065(9) 0.027(14) -0.005(11) -0.019(9) 0.005(11)
C46 0.052(14) 0.071(11) 0.042(13) 0.005(11) -0.024(9) 0.005(11)
C47 0.050(13) 0.065(9) 0.034(13) 0.002(10) -0.032(9) 0.001(10)
C48 0.045(15) 0.076(14) 0.051(14) 0.007(14) -0.023(9) 0.019(14)
C49 0.09(2) 0.096(19) 0.029(18) 0.001(16) -0.027(14) -0.04(2)
C50 0.09(3) 0.069(12) 0.05(2) -0.026(16) -0.026(17) 0.007(17)
C51 0.052(19) 0.09(3) 0.052(19) 0.016(17) -0.020(11) 0.017(17)
C43A 0.055(16) 0.064(11) 0.028(15) 0.001(12) -0.024(10) 0.001(12)
C44A 0.066(16) 0.068(12) 0.030(15) 0.008(13) -0.029(11) -0.002(14)
C45A 0.083(19) 0.062(10) 0.033(17) -0.005(12) -0.031(12) -0.002(13)
C46A 0.059(15) 0.073(11) 0.036(15) -0.008(12) -0.028(10) 0.004(12)
C47A 0.048(14) 0.068(10) 0.032(14) 0.008(11) -0.027(10) 0.007(12)
C48A 0.045(15) 0.076(14) 0.051(14) 0.007(14) -0.023(9) 0.019(14)
C49A 0.08(3) 0.10(3) 0.06(3) 0.01(2) -0.015(17) -0.03(3)
C50A 0.12(4) 0.062(11) 0.11(4) -0.02(2) -0.03(3) -0.01(2)
C51A 0.11(3) 0.10(3) 0.07(3) -0.01(3) 0.008(19) 0.01(3)
C52A 0.10(3) 0.081(15) 0.03(2) 0.012(19) -0.01(2) 0.00(2)
C53 0.046(17) 0.108(15) 0.049(16) 0.002(14) -0.034(12) -0.001(15)
C54 0.063(16) 0.099(12) 0.048(15) -0.005(13) -0.033(12) 0.000(14)
C55 0.069(16) 0.107(15) 0.049(15) -0.005(14) -0.023(11) 0.004(15)
C56 0.055(19) 0.100(13) 0.050(18) 0.002(14) -0.035(13) 0.002(15)
C57 0.047(17) 0.102(14) 0.054(18) -0.004(15) -0.033(13) 0.011(15)
C58 0.05(3) 0.14(4) 0.07(3) 0.01(3) -0.03(2) -0.01(3)
C60 0.11(3) 0.13(4) 0.05(3) 0.00(3) 0.00(2) 0.01(3)
C61 0.08(3) 0.112(18) 0.09(4) 0.03(3) -0.04(3) 0.00(3)
C62 0.07(4) 0.14(3) 0.11(4) -0.03(3) -0.03(3) 0.05(3)
C53A 0.052(13) 0.112(13) 0.062(14) -0.007(12) -0.030(9) 0.007(12)
C54A 0.060(13) 0.099(11) 0.046(13) -0.002(11) -0.040(9) 0.006(11)
C55A 0.083(15) 0.098(13) 0.051(14) -0.017(12) -0.021(10) 0.002(12)
C56A 0.060(15) 0.099(12) 0.050(14) -0.003(12) -0.038(10) 0.005(12)
C57A 0.057(16) 0.099(11) 0.077(17) -0.011(12) -0.032(11) 0.018(12)
C58A 0.046(18) 0.18(3) 0.050(19) 0.01(2) -0.037(10) 0.02(2)
C60A 0.12(3) 0.10(3) 0.06(2) -0.02(2) -0.005(16) 0.00(2)
C61A 0.12(3) 0.11(2) 0.07(3) 0.01(2) -0.024(18) 0.00(2)
C62A 0.11(3) 0.114(14) 0.09(3) -0.011(19) -0.07(2) 0.069(19)

loop_
_atom_type_symbol
_atom_type_description
_atom_type_scat_dispersion_real
_atom_type_scat_dispersion_imag
_atom_type_scat_source
C C 0.0033 0.0016 'International Tables Vol C Tables 4.2.6.8 and 6.1.1.4'
H H 0.0000 0.0000 'International Tables Vol C Tables 4.2.6.8 and 6.1.1.4'
N N 0.0061 0.0033 'International Tables Vol C Tables 4.2.6.8 and 6.1.1.4'
S S 0.1246 0.1234 'International Tables Vol C Tables 4.2.6.8 and 6.1.1.4'
Cu Cu 0.3201 1.2651 'International Tables Vol C Tables 4.2.6.8 and 6.1.1.4'
Br Br -0.2901 2.4595 'International Tables Vol C Tables 4.2.6.8 and 6.1.1.4'
Mo Mo -1.6832 0.6857 'International Tables Vol C Tables 4.2.6.8 and 6.1.1.4'

loop_
_geom_angle_atom_site_label_1
_geom_angle_atom_site_label_2
_geom_angle_atom_site_label_3
_geom_angle
_geom_angle_site_symmetry_1
_geom_angle_site_symmetry_3
_geom_angle_publ_flag
S1 Mo1 S3 104.98(17) . . ?
S1 Mo1 S2 105.21(17) . . ?
S3 Mo1 S2 105.58(17) . . ?
S1 Mo1 C46A 131.9(6) . . ?
S3 Mo1 C46A 85.7(6) . . ?
S2 Mo1 C46A 116.9(6) . . ?
S1 Mo1 C47A 138.1(5) . . ?
S3 Mo1 C47A 110.6(5) . . ?
S2 Mo1 C47A 86.1(5) . . ?
C46A Mo1 C47A 34.9(4) . . ?
S1 Mo1 C45A 97.1(6) . . ?
S3 Mo1 C45A 96.9(6) . . ?
S2 Mo1 C45A 142.6(5) . . ?
C46A Mo1 C45A 34.9(4) . . ?
C47A Mo1 C45A 57.8(6) . . ?
S1 Mo1 C43 97.5(4) . . ?
S3 Mo1 C43 139.7(4) . . ?
S2 Mo1 C43 100.0(4) . . ?
C46A Mo1 C43 54.8(6) . . ?
C47A Mo1 C43 40.6(6) . . ?
C45A Mo1 C43 46.8(6) . . ?
S1 Mo1 C47 131.2(4) . . ?
S3 Mo1 C47 117.4(4) . . ?
S2 Mo1 C47 86.5(4) . . ?
C46A Mo1 C47 38.4(6) . . ?
C47A Mo1 C47 7.2(6) . . ?
C45A Mo1 C47 56.4(6) . . ?
C43 Mo1 C47 33.8(3) . . ?
S1 Mo1 C44 85.5(4) . . ?
S3 Mo1 C44 115.0(4) . . ?
S2 Mo1 C44 133.7(4) . . ?
C46A Mo1 C44 48.9(6) . . ?
C47A Mo1 C44 59.9(6) . . ?
C45A Mo1 C44 19.4(6) . . ?
C43 Mo1 C44 33.8(2) . . ?
C47 Mo1 C44 55.9(4) . . ?
S1 Mo1 C43A 104.5(5) . . ?
S3 Mo1 C43A 142.9(5) . . ?
S2 Mo1 C43A 87.8(5) . . ?
C46A Mo1 C43A 57.7(6) . . ?
C47A Mo1 C43A 34.5(4) . . ?
C45A Mo1 C43A 57.4(6) . . ?
C43 Mo1 C43A 12.8(6) . . ?
C47 Mo1 C43A 27.4(6) . . ?
C44 Mo1 C43A 46.2(5) . . ?
S1 Mo1 C44A 82.6(5) . . ?
S3 Mo1 C44A 131.0(6) . . ?
S2 Mo1 C44A 119.1(6) . . ?
C46A Mo1 C44A 57.6(6) . . ?
C47A Mo1 C44A 57.4(6) . . ?
C45A Mo1 C44A 34.5(4) . . ?
C43 Mo1 C44A 21.6(6) . . ?
C47 Mo1 C44A 51.7(6) . . ?
C44 Mo1 C44A 16.0(6) . . ?
C43A Mo1 C44A 34.3(4) . . ?
S1 Mo1 C46 140.1(4) . . ?
S3 Mo1 C46 86.6(4) . . ?
S2 Mo1 C46 108.2(4) . . ?
C46A Mo1 C46 8.8(6) . . ?
C47A Mo1 C46 28.8(6) . . ?
C45A Mo1 C46 43.1(6) . . ?
C43 Mo1 C46 55.8(4) . . ?
C47 Mo1 C46 33.5(3) . . ?
C44 Mo1 C46 55.6(4) . . ?
C43A Mo1 C46 56.3(6) . . ?
C44A Mo1 C46 62.3(6) . . ?
S5 Mo2 S6 105.28(19) . . ?
S5 Mo2 S4 105.0(2) . . ?
S6 Mo2 S4 105.5(2) . . ?
S5 Mo2 C56 108.8(11) . . ?
S6 Mo2 C56 88.6(9) . . ?
S4 Mo2 C56 138.2(10) . . ?
S5 Mo2 C56A 122.0(7) . . ?
S6 Mo2 C56A 83.0(6) . . ?
S4 Mo2 C56A 128.4(6) . . ?
C56 Mo2 C56A 13.4(9) . . ?
S5 Mo2 C57 82.2(9) . . ?
S6 Mo2 C57 117.5(10) . . ?
S4 Mo2 C57 132.9(9) . . ?
C56 Mo2 C57 34.8(5) . . ?
C56A Mo2 C57 46.5(9) . . ?
S5 Mo2 C57A 91.3(6) . . ?
S6 Mo2 C57A 106.4(7) . . ?
S4 Mo2 C57A 138.5(5) . . ?
C56 Mo2 C57A 22.0(9) . . ?
C56A Mo2 C57A 34.3(3) . . ?
C57 Mo2 C57A 12.8(9) . . ?
S5 Mo2 C55 139.7(9) . . ?
S6 Mo2 C55 92.8(9) . . ?
S4 Mo2 C55 104.3(10) . . ?
C56 Mo2 C55 34.7(6) . . ?
C56A Mo2 C55 24.3(9) . . ?
C57 Mo2 C55 57.5(9) . . ?
C57A Mo2 C55 48.6(9) . . ?
S5 Mo2 C55A 145.9(5) . . ?
S6 Mo2 C55A 95.9(5) . . ?
S4 Mo2 C55A 94.4(6) . . ?
C56 Mo2 C55A 44.5(9) . . ?
C56A Mo2 C55A 34.2(3) . . ?
C57 Mo2 C55A 64.3(9) . . ?
C57A Mo2 C55A 56.7(5) . . ?
C55 Mo2 C55A 9.9(9) . . ?
S5 Mo2 C53A 90.8(5) . . ?
S6 Mo2 C53A 138.6(5) . . ?
S4 Mo2 C53A 106.6(6) . . ?
C56 Mo2 C53A 50.1(10) . . ?
C56A Mo2 C53A 56.6(5) . . ?
C57 Mo2 C53A 26.4(11) . . ?
C57A Mo2 C53A 34.0(3) . . ?
C55 Mo2 C53A 54.3(10) . . ?
C55A Mo2 C53A 56.4(5) . . ?
S5 Mo2 C54A 120.5(5) . . ?
S6 Mo2 C54A 129.7(5) . . ?
S4 Mo2 C54A 82.8(4) . . ?
C56 Mo2 C54A 59.2(10) . . ?
C56A Mo2 C54A 56.6(5) . . ?
C57 Mo2 C54A 55.6(10) . . ?
C57A Mo2 C54A 56.4(5) . . ?
C55 Mo2 C54A 38.6(10) . . ?
C55A Mo2 C54A 34.0(3) . . ?
C53A Mo2 C54A 33.8(3) . . ?
S5 Mo2 C53 91.5(8) . . ?
S6 Mo2 C53 145.6(8) . . ?
S4 Mo2 C53 98.5(9) . . ?
C56 Mo2 C53 57.4(9) . . ?
C56A Mo2 C53 62.8(9) . . ?
C57 Mo2 C53 34.4(6) . . ?
C57A Mo2 C53 42.2(9) . . ?
C55 Mo2 C53 57.1(9) . . ?
C55A Mo2 C53 57.6(9) . . ?
C53A Mo2 C53 8.3(9) . . ?
C54A Mo2 C53 30.2(10) . . ?
N1 Cu1 S1 106.0(5) . . ?
N1 Cu1 S2 108.1(5) . . ?
S1 Cu1 S2 107.83(18) . . ?
N1 Cu1 Br1 92.7(4) . . ?
S1 Cu1 Br1 121.08(16) . . ?
S2 Cu1 Br1 118.37(16) . . ?
N1 Cu1 Mo1 118.6(4) . . ?
S1 Cu1 Mo1 53.86(12) . . ?
S2 Cu1 Mo1 53.99(12) . . ?
Br1 Cu1 Mo1 148.69(12) . . ?
N5 Cu2 N5A 6.4(15) . . ?
N5 Cu2 N2 96.4(10) . 3_656 ?
N5A Cu2 N2 101.7(11) . 3_656 ?
N5 Cu2 S3 119.4(8) . . ?
N5A Cu2 S3 113.9(10) . . ?
N2 Cu2 S3 107.7(5) 3_656 . ?
N5 Cu2 S2 116.7(9) . . ?
N5A Cu2 S2 117.9(11) . . ?
N2 Cu2 S2 105.7(4) 3_656 . ?
S3 Cu2 S2 108.82(18) . . ?
N5 Cu2 Mo1 143.0(9) . . ?
N5A Cu2 Mo1 137.8(11) . . ?
N2 Cu2 Mo1 120.5(4) 3_656 . ?
S3 Cu2 Mo1 54.43(13) . . ?
S2 Cu2 Mo1 54.39(12) . . ?
N3 Cu3 S3 109.2(4) . . ?
N3 Cu3 S1 118.3(5) . . ?
S3 Cu3 S1 108.63(18) . . ?
N3 Cu3 Br2 100.3(4) . . ?
S3 Cu3 Br2 114.39(16) . . ?
S1 Cu3 Br2 106.06(17) . . ?
N3 Cu3 Mo1 134.1(4) . . ?
S3 Cu3 Mo1 54.41(13) . . ?
S1 Cu3 Mo1 54.23(12) . . ?
Br2 Cu3 Mo1 125.61(12) . . ?
N6A Cu4 N6 3.1(9) . . ?
N6A Cu4 N7A 99.9(4) . . ?
N6 Cu4 N7A 97.3(8) . . ?
N6A Cu4 S5 118.6(5) . . ?
N6 Cu4 S5 118.1(8) . . ?
N7A Cu4 S5 106.2(3) . . ?
N6A Cu4 S4 116.9(6) . . ?
N6 Cu4 S4 119.4(8) . . ?
N7A Cu4 S4 104.7(3) . . ?
S5 Cu4 S4 108.6(2) . . ?
N6A Cu4 N7 99.8(4) . . ?
N6 Cu4 N7 96.8(8) . . ?
N7A Cu4 N7 13.87(6) . . ?
S5 Cu4 N7 94.5(3) . . ?
S4 Cu4 N7 116.3(3) . . ?
N6A Cu4 Mo2 141.8(3) . . ?
N6 Cu4 Mo2 144.5(7) . . ?
N7A Cu4 Mo2 118.2(2) . . ?
S5 Cu4 Mo2 53.88(14) . . ?
S4 Cu4 Mo2 54.77(15) . . ?
N7 Cu4 Mo2 117.5(2) . . ?
N4 Cu5 S6 111.6(5) . . ?
N4 Cu5 S5 117.1(5) . . ?
S6 Cu5 S5 107.1(2) . . ?
N4 Cu5 Br3 100.5(5) . . ?
S6 Cu5 Br3 117.59(19) . . ?
S5 Cu5 Br3 103.10(18) . . ?
N4 Cu5 Mo2 134.6(5) . . ?
S6 Cu5 Mo2 54.02(14) . . ?
S5 Cu5 Mo2 53.07(14) . . ?
Br3 Cu5 Mo2 124.61(11) . . ?
S6 Cu6 S4 111.7(2) . . ?
S6 Cu6 Br4 126.2(2) . . ?
S4 Cu6 Br4 122.1(2) . . ?
S6 Cu6 Mo2 55.90(15) . . ?
S4 Cu6 Mo2 55.97(15) . . ?
Br4 Cu6 Mo2 176.4(2) . . ?
Cu3 S1 Cu1 106.6(2) . . ?
Cu3 S1 Mo1 73.23(15) . . ?
Cu1 S1 Mo1 73.59(15) . . ?
Cu2 S2 Cu1 104.31(18) . . ?
Cu2 S2 Mo1 72.71(14) . . ?
Cu1 S2 Mo1 73.33(14) . . ?
Cu3 S3 Cu2 103.64(19) . . ?
Cu3 S3 Mo1 73.15(16) . . ?
Cu2 S3 Mo1 72.88(15) . . ?
Cu6 S4 Cu4 98.2(2) . . ?
Cu6 S4 Mo2 71.11(18) . . ?
Cu4 S4 Mo2 72.61(18) . . ?
Cu4 S5 Cu5 104.5(2) . . ?
Cu4 S5 Mo2 73.69(17) . . ?
Cu5 S5 Mo2 74.03(17) . . ?
Cu6 S6 Cu5 100.5(2) . . ?
Cu6 S6 Mo2 71.39(17) . . ?
Cu5 S6 Mo2 73.58(17) . . ?
C1 N1 C5 115.8(17) . . ?
C1 N1 Cu1 120.5(14) . . ?
C5 N1 Cu1 123.1(13) . . ?
C10 N2 C11 120.5(18) . . ?
C10 N2 Cu2 118.0(13) . 3_656 ?
C11 N2 Cu2 121.5(14) . 3_656 ?
C17 N3 C13 117.8(18) . . ?
C17 N3 Cu3 120.7(13) . . ?
C13 N3 Cu3 121.5(14) . . ?
C23 N4 C22 115(2) . . ?
C23 N4 Cu5 125.7(17) . . ?
C22 N4 Cu5 119.1(15) . . ?
C2 C1 N1 123.1(19) . . ?
C2 C1 H1 118.4 . . ?
N1 C1 H1 118.4 . . ?
C1 C2 C3 121.7(17) . . ?
C1 C2 H2 119.1 . . ?
C3 C2 H2 119.1 . . ?
C2 C3 C4 117.3(15) . . ?
C2 C3 C6 126.7(18) . . ?
C4 C3 C6 116.0(17) . . ?
C5 C4 C3 117.6(18) . . ?
C5 C4 H4 121.2 . . ?
C3 C4 H4 121.2 . . ?
N1 C5 C4 124.2(18) . . ?
N1 C5 H5 117.9 . . ?
C4 C5 H5 117.9 . . ?
C7 C6 C3 113.3(14) . . ?
C7 C6 H6A 108.9 . . ?
C3 C6 H6A 108.9 . . ?
C7 C6 H6B 108.9 . . ?
C3 C6 H6B 108.9 . . ?
H6A C6 H6B 107.7 . . ?
C6 C7 C8 111.7(14) . . ?
C6 C7 H7A 109.3 . . ?
C8 C7 H7A 109.3 . . ?
C6 C7 H7B 109.3 . . ?
C8 C7 H7B 109.3 . . ?
H7A C7 H7B 107.9 . . ?
C12 C8 C9 117.9(16) . . ?
C12 C8 C7 120.9(16) . . ?
C9 C8 C7 121.1(17) . . ?
C8 C9 C10 116.5(19) . . ?
C8 C9 H9 121.7 . . ?
C10 C9 H9 121.7 . . ?
N2 C10 C9 123(2) . . ?
N2 C10 H10 118.4 . . ?
C9 C10 H10 118.4 . . ?
N2 C11 C12 121.5(19) . . ?
N2 C11 H11 119.3 . . ?
C12 C11 H11 119.3 . . ?
C8 C12 C11 120.3(17) . . ?
C8 C12 H12 119.8 . . ?
C11 C12 H12 119.8 . . ?
N3 C13 C14 123(2) . . ?
N3 C13 H13 118.5 . . ?
C14 C13 H13 118.5 . . ?
C15 C14 C13 120(2) . . ?
C15 C14 H14 119.8 . . ?
C13 C14 H14 119.8 . . ?
C16 C15 C14 117.0(18) . . ?
C16 C15 C18 123(2) . . ?
C14 C15 C18 120(2) . . ?
C15 C16 C17 120(2) . . ?
C15 C16 H16 120.0 . . ?
C17 C16 H16 120.0 . . ?
N3 C17 C16 122(2) . . ?
N3 C17 H17 119.1 . . ?
C16 C17 H17 119.1 . . ?
C19 C18 C15 112.6(18) . . ?
C19 C18 H18A 109.1 . . ?
C15 C18 H18A 109.1 . . ?
C19 C18 H18B 109.1 . . ?
C15 C18 H18B 109.1 . . ?
H18A C18 H18B 107.8 . . ?
C18 C19 C20 110(2) . . ?
C18 C19 H19A 109.6 . . ?
C20 C19 H19A 109.6 . . ?
C18 C19 H19B 109.6 . . ?
C20 C19 H19B 109.6 . . ?
H19A C19 H19B 108.1 . . ?
C24 C20 C21 119(2) . . ?
C24 C20 C19 124(3) . . ?
C21 C20 C19 117(3) . . ?
C20 C21 C22 114(3) . . ?
C20 C21 H21 123.1 . . ?
C22 C21 H21 123.1 . . ?
N4 C22 C21 126(3) . . ?
N4 C22 H22 116.8 . . ?
C21 C22 H22 116.8 . . ?
N4 C23 C24 126(3) . . ?
N4 C23 H23 116.9 . . ?
C24 C23 H23 116.9 . . ?
C20 C24 C23 119(3) . . ?
C20 C24 H24 120.4 . . ?
C23 C24 H24 120.4 . . ?
C25 N5 C29 120.0 . . ?
C25 N5 Cu2 124.5(17) . . ?
C29 N5 Cu2 115.5(17) . . ?
C26 C25 N5 120.0 . . ?
C26 C25 H25 120.0 . . ?
N5 C25 H25 120.0 . . ?
C27 C26 C25 120.0 . . ?
C27 C26 H26 120.0 . . ?
C25 C26 H26 120.0 . . ?
C26 C27 C28 120.0 . . ?
C26 C27 C30 122(3) . . ?
C28 C27 C30 117(3) . . ?
C29 C28 C27 120.0 . . ?
C29 C28 H28 120.0 . . ?
C27 C28 H28 120.0 . . ?
C28 C29 N5 120.0 . . ?
C28 C29 H29 120.0 . . ?
N5 C29 H29 120.0 . . ?
C31 C30 C27 109(3) . . ?
C31 C30 H30A 109.9 . . ?
C27 C30 H30A 109.9 . . ?
C31 C30 H30B 109.9 . . ?
C27 C30 H30B 109.9 . . ?
H30A C30 H30B 108.3 . . ?
C30 C31 C32 110(3) . . ?
C30 C31 H31A 109.6 . . ?
C32 C31 H31A 109.6 . . ?
C30 C31 H31B 109.6 . . ?
C32 C31 H31B 109.6 . . ?
H31A C31 H31B 108.1 . . ?
C33 C32 C36 120.0 . . ?
C33 C32 C31 131(3) . . ?
C36 C32 C31 109(3) . . ?
C34 C33 C32 120.0 . . ?
C34 C33 H33 120.0 . . ?
C32 C33 H33 120.0 . . ?
C33 C34 N6 120.0 . . ?
C33 C34 H34 120.0 . . ?
N6 C34 H34 120.0 . . ?
C35 N6 C34 120.0 . . ?
C35 N6 Cu4 118.7(14) . . ?
C34 N6 Cu4 121.3(14) . . ?
C36 C35 N6 120.0 . . ?
C36 C35 H35 120.0 . . ?
N6 C35 H35 120.0 . . ?
C35 C36 C32 120.0 . . ?
C35 C36 H36 120.0 . . ?
C32 C36 H36 120.0 . . ?
C25A N5A C29A 120.0 . . ?
C25A N5A Cu2 121(2) . . ?
C29A N5A Cu2 119(2) . . ?
C26A C25A N5A 120.0 . . ?
C26A C25A H25A 120.0 . . ?
N5A C25A H25A 120.0 . . ?
C25A C26A C27A 120.0 . . ?
C25A C26A H26A 120.0 . . ?
C27A C26A H26A 120.0 . . ?
C26A C27A C28A 120.0 . . ?
C26A C27A C30A 113(3) . . ?
C28A C27A C30A 127(3) . . ?
C29A C28A C27A 120.0 . . ?
C29A C28A H28A 120.0 . . ?
C27A C28A H28A 120.0 . . ?
C28A C29A N5A 120.0 . . ?
C28A C29A H29A 120.0 . . ?
N5A C29A H29A 120.0 . . ?
C31A C30A C27A 115(3) . . ?
C31A C30A H30C 108.5 . . ?
C27A C30A H30C 108.5 . . ?
C31A C30A H30D 108.5 . . ?
C27A C30A H30D 108.5 . . ?
H30C C30A H30D 107.5 . . ?
C30A C31A C32A 98(2) . . ?
C30A C31A H31D 112.1 . . ?
C32A C31A H31D 112.1 . . ?
H31C C31A H31D 109.7 . . ?
C33A C32A C36A 120.0 . . ?
C33A C32A C31A 99(3) . . ?
C36A C32A C31A 140(3) . . ?
C32A C33A C34A 120.0 . . ?
C32A C33A H33A 120.0 . . ?
C34A C33A H33A 120.0 . . ?
C33A C34A N6A 120.0 . . ?
C33A C34A H34A 120.0 . . ?
N6A C34A H34A 120.0 . . ?
C35A N6A C34A 120.0 . . ?
C35A N6A Cu4 120.7(5) . . ?
C34A N6A Cu4 119.3(5) . . ?
N6A C35A C36A 120.0 . . ?
N6A C35A H35A 120.0 . . ?
C36A C35A H35A 120.0 . . ?
C35A C36A C32A 120.0 . . ?
C35A C36A H36A 120.0 . . ?
C32A C36A H36A 120.0 . . ?
C38 C37 N7 120.0 . . ?
C39 C38 C37 120.0 . . ?
C42 C39 C40 103.9 . . ?
C42 C39 C38 135.9 . . ?
C40 C39 C38 120.0 . . ?
C42 C39 C40A 122.7 . . ?
C38 C39 C40A 101.3 . . ?
C41 N7 C37 120.0 . . ?
C41 N7 Cu4 137.4(5) . . ?
C37 N7 Cu4 102.6(5) . . ?
C39 C40 C41 120.0 . . ?
N7 C41 C40 120.0 . . ?
C41A N7A Cu4 101.4(5) . . ?
C41A C40A C39 123.3 . . ?
N7A C41A C40A 112.9 . . ?
C39 C42 C42 106.6(8) . 3_455 ?
C39 C42 H42A 110.4 . . ?
C42 C42 H42A 110.4 3_455 . ?
C39 C42 H42B 110.4 . . ?
C42 C42 H42B 110.4 3_455 . ?
H42A C42 H42B 108.6 . . ?
C47 C43 C44 108.0 . . ?
C47 C43 C48 126.0 . . ?
C44 C43 C48 126.0 . . ?
C47 C43 Mo1 73.6(5) . . ?
C44 C43 Mo1 73.9(5) . . ?
C48 C43 Mo1 118.4(5) . . ?
C43 C44 C45 108.0 . . ?
C43 C44 C49 126.0 . . ?
C45 C44 C49 126.0 . . ?
C43 C44 Mo1 72.4(5) . . ?
C45 C44 Mo1 74.2(5) . . ?
C49 C44 Mo1 119.2(5) . . ?
C46 C45 C44 108.0 . . ?
C46 C45 C50 126.0 . . ?
C44 C45 C50 126.0 . . ?
C46 C45 Mo1 73.2(5) . . ?
C44 C45 Mo1 72.3(5) . . ?
C50 C45 Mo1 120.3(4) . . ?
C45 C46 C47 108.0 . . ?
C45 C46 C51 126.0 . . ?
C47 C46 C51 126.0 . . ?
C45 C46 Mo1 73.5(5) . . ?
C47 C46 Mo1 72.2(5) . . ?
C51 C46 Mo1 120.2(5) . . ?
C43 C47 C46 108.0 . . ?
C43 C47 C52 126.0 . . ?
C46 C47 C52 126.0 . . ?
C43 C47 Mo1 72.6(5) . . ?
C46 C47 Mo1 74.3(5) . . ?
C52 C47 Mo1 119.0(5) . . ?
C44A C43A C47A 108.0 . . ?
C44A C43A C48A 126.0 . . ?
C47A C43A C48A 126.0 . . ?
C44A C43A Mo1 72.9(7) . . ?
C47A C43A Mo1 71.5(7) . . ?
C48A C43A Mo1 121.3(7) . . ?
C43A C44A C45A 108.0 . . ?
C43A C44A C49A 126.0 . . ?
C45A C44A C49A 126.0 . . ?
C43A C44A Mo1 72.8(7) . . ?
C45A C44A Mo1 71.5(7) . . ?
C49A C44A Mo1 121.4(7) . . ?
C46A C45A C44A 108.0 . . ?
C46A C45A C50A 126.0 . . ?
C44A C45A C50A 126.0 . . ?
C46A C45A Mo1 71.7(7) . . ?
C44A C45A Mo1 74.0(7) . . ?
C50A C45A Mo1 120.1(6) . . ?
C47A C46A C45A 108.0 . . ?
C47A C46A C51A 126.0 . . ?
C45A C46A C51A 126.0 . . ?
C47A C46A Mo1 73.2(7) . . ?
C45A C46A Mo1 73.4(7) . . ?
C51A C46A Mo1 119.2(7) . . ?
C46A C47A C43A 108.0 . . ?
C46A C47A C52A 126.0 . . ?
C43A C47A C52A 126.0 . . ?
C46A C47A Mo1 71.8(7) . . ?
C43A C47A Mo1 74.0(7) . . ?
C52A C47A Mo1 120.0(7) . . ?
C43A C48A H48D 109.5 . . ?
C43A C48A H48E 109.5 . . ?
H48D C48A H48E 109.5 . . ?
C43A C48A H48F 109.5 . . ?
H48D C48A H48F 109.5 . . ?
H48E C48A H48F 109.5 . . ?
C44A C49A H49D 109.5 . . ?
C44A C49A H49E 109.5 . . ?
H49D C49A H49E 109.5 . . ?
C44A C49A H49F 109.5 . . ?
H49D C49A H49F 109.5 . . ?
H49E C49A H49F 109.5 . . ?
C45A C50A H50D 109.5 . . ?
C45A C50A H50E 109.5 . . ?
H50D C50A H50E 109.5 . . ?
C45A C50A H50F 109.5 . . ?
H50D C50A H50F 109.5 . . ?
H50E C50A H50F 109.5 . . ?
C46A C51A H51D 109.5 . . ?
C46A C51A H51E 109.5 . . ?
H51D C51A H51E 109.5 . . ?
C46A C51A H51F 109.5 . . ?
H51D C51A H51F 109.5 . . ?
H51E C51A H51F 109.5 . . ?
C47A C52A H52D 109.5 . . ?
C47A C52A H52E 109.5 . . ?
H52D C52A H52E 109.5 . . ?
C47A C52A H52F 109.5 . . ?
H52D C52A H52F 109.5 . . ?
H52E C52A H52F 109.5 . . ?
C57 C53 C54 108.0 . . ?
C57 C53 C58 126.0 . . ?
C54 C53 C58 126.0 . . ?
C57 C53 Mo2 71.6(10) . . ?
C54 C53 Mo2 73.1(11) . . ?
C58 C53 Mo2 121.0(10) . . ?
C55 C54 C53 108.0 . . ?
C55 C54 C59 126.0 . . ?
C53 C54 C59 126.0 . . ?
C55 C54 Mo2 71.8(10) . . ?
C53 C54 Mo2 72.7(10) . . ?
C59 C54 Mo2 121.3(10) . . ?
C54 C55 C56 108.0 . . ?
C54 C55 C60 126.0 . . ?
C56 C55 C60 126.0 . . ?
C54 C55 Mo2 73.9(11) . . ?
C56 C55 Mo2 71.8(10) . . ?
C60 C55 Mo2 120.1(10) . . ?
C57 C56 C55 108.0 . . ?
C57 C56 C61 126.0 . . ?
C55 C56 C61 126.0 . . ?
C57 C56 Mo2 73.2(11) . . ?
C55 C56 Mo2 73.5(11) . . ?
C61 C56 Mo2 119.2(11) . . ?
C53 C57 C56 108.0 . . ?
C53 C57 C62 126.0 . . ?
C56 C57 C62 126.0 . . ?
C53 C57 Mo2 74.0(11) . . ?
C56 C57 Mo2 72.1(11) . . ?
C62 C57 Mo2 119.8(11) . . ?
C55 C60 H60A 109.5 . . ?
C55 C60 H60B 109.5 . . ?
H60A C60 H60B 109.5 . . ?
C55 C60 H60C 109.5 . . ?
H60A C60 H60C 109.5 . . ?
H60B C60 H60C 109.5 . . ?
C54A C53A C57A 108.0 . . ?
C54A C53A C58A 126.0 . . ?
C57A C53A C58A 126.0 . . ?
C54A C53A Mo2 73.2(6) . . ?
C57A C53A Mo2 72.1(6) . . ?
C58A C53A Mo2 120.5(6) . . ?
C53A C54A C55A 108.0 . . ?
C53A C54A C59A 126.0 . . ?
C55A C54A C59A 126.0 . . ?
C53A C54A Mo2 73.0(6) . . ?
C55A C54A Mo2 72.2(6) . . ?
C59A C54A Mo2 120.6(6) . . ?
C56A C55A C54A 108.0 . . ?
C56A C55A C60A 126.0 . . ?
C54A C55A C60A 126.0 . . ?
C56A C55A Mo2 72.3(6) . . ?
C54A C55A Mo2 73.8(6) . . ?
C60A C55A Mo2 119.7(6) . . ?
C55A C56A C57A 108.0 . . ?
C55A C56A C61A 126.0 . . ?
C57A C56A C61A 126.0 . . ?
C55A C56A Mo2 73.5(6) . . ?
C57A C56A Mo2 73.3(6) . . ?
C61A C56A Mo2 119.0(6) . . ?
C56A C57A C53A 108.0 . . ?
C56A C57A C62A 126.0 . . ?
C53A C57A C62A 126.0 . . ?
C56A C57A Mo2 72.4(6) . . ?
C53A C57A Mo2 73.9(6) . . ?
C62A C57A Mo2 119.5(6) . . ?
C53A C58A H58D 109.5 . . ?
C53A C58A H58E 109.5 . . ?
H58D C58A H58E 109.5 . . ?
C53A C58A H58F 109.5 . . ?
H58D C58A H58F 109.5 . . ?
H58E C58A H58F 109.5 . . ?
C54A C59A H59D 109.5 . . ?
C54A C59A H59E 109.5 . . ?
H59D C59A H59E 109.5 . . ?
C54A C59A H59F 109.5 . . ?
H59D C59A H59F 109.5 . . ?
H59E C59A H59F 109.5 . . ?
C55A C60A H60D 109.5 . . ?
C55A C60A H60E 109.5 . . ?
H60D C60A H60E 109.5 . . ?
C55A C60A H60F 109.5 . . ?
H60D C60A H60F 109.5 . . ?
H60E C60A H60F 109.5 . . ?
C56A C61A H61D 109.5 . . ?
C56A C61A H61E 109.5 . . ?
H61D C61A H61E 109.5 . . ?
C56A C61A H61F 109.5 . . ?
H61D C61A H61F 109.5 . . ?
H61E C61A H61F 109.5 . . ?
C57A C62A H62D 109.5 . . ?
C57A C62A H62E 109.5 . . ?
H62D C62A H62E 109.5 . . ?
C57A C62A H62F 109.5 . . ?
H62D C62A H62F 109.5 . . ?
H62E C62A H62F 109.5 . . ?
C64 C63 H63A 109.5 . . ?
C64 C63 H63B 109.5 . . ?
H63A C63 H63B 109.5 . . ?
C64 C63 H63C 109.5 . . ?
H63A C63 H63C 109.5 . . ?
H63B C63 H63C 109.5 . . ?
N8 C64 C63 150(5) . . ?

loop_
_geom_bond_atom_site_label_1
_geom_bond_atom_site_label_2
_geom_bond_distance
_geom_bond_site_symmetry_2
_geom_bond_publ_flag
Mo1 Cu1 2.707(3) . ?
Mo1 Cu2 2.685(3) . ?
Mo1 Cu3 2.689(3) . ?
Mo2 Cu4 2.680(3) . ?
Mo2 Cu5 2.713(3) . ?
Mo2 Cu6 2.619(3) . ?
Mo1 S1 2.279(5) . ?
Mo1 S3 2.285(5) . ?
Mo1 S2 2.286(4) . ?
Mo1 C46A 2.38(2) . ?
Mo1 C47A 2.39(2) . ?
Mo1 C45A 2.40(2) . ?
Mo1 C43 2.401(15) . ?
Mo1 C47 2.415(16) . ?
Mo1 C44 2.420(15) . ?
Mo1 C43A 2.43(2) . ?
Mo1 C44A 2.43(2) . ?
Mo1 C46 2.443(16) . ?
Mo2 S5 2.256(5) . ?
Mo2 S6 2.288(5) . ?
Mo2 S4 2.294(6) . ?
Mo2 C56 2.38(3) . ?
Mo2 C56A 2.389(18) . ?
Mo2 C57 2.40(3) . ?
Mo2 C57A 2.401(18) . ?
Mo2 C55 2.40(4) . ?
Mo2 C55A 2.40(2) . ?
Mo2 C53A 2.42(2) . ?
Mo2 C54A 2.43(2) . ?
Mo2 C53 2.43(4) . ?
Cu1 N1 2.152(15) . ?
Cu1 S1 2.241(5) . ?
Cu1 S2 2.247(5) . ?
Cu1 Br1 2.402(3) . ?
Cu2 N5 2.014(18) . ?
Cu2 N5A 2.04(2) . ?
Cu2 N2 2.136(15) 3_656 ?
Cu2 S3 2.234(5) . ?
Cu2 S2 2.242(5) . ?
Cu3 N3 2.049(14) . ?
Cu3 S3 2.227(5) . ?
Cu3 S1 2.230(5) . ?
Cu3 Br2 2.460(4) . ?
Cu4 N6A 1.962(12) . ?
Cu4 N6 2.062(16) . ?
Cu4 N7A 2.204(7) . ?
Cu4 S5 2.213(6) . ?
Cu4 S4 2.232(6) . ?
Cu4 N7 2.338(8) . ?
Cu5 N4 2.028(15) . ?
Cu5 S6 2.241(6) . ?
Cu5 S5 2.250(6) . ?
Cu5 Br3 2.454(3) . ?
Cu6 S6 2.198(6) . ?
Cu6 S4 2.208(6) . ?
Cu6 Br4 2.265(4) . ?
N1 C1 1.35(2) . ?
N1 C5 1.36(2) . ?
N2 C10 1.29(2) . ?
N2 C11 1.30(2) . ?
N2 Cu2 2.136(15) 3_656 ?
N3 C17 1.27(3) . ?
N3 C13 1.30(3) . ?
N4 C23 1.27(3) . ?
N4 C22 1.30(3) . ?
C1 C2 1.34(3) . ?
C1 H1 0.9500 . ?
C2 C3 1.37(3) . ?
C2 H2 0.9500 . ?
C3 C4 1.40(3) . ?
C3 C6 1.551(13) . ?
C4 C5 1.38(3) . ?
C4 H4 0.9500 . ?
C5 H5 0.9500 . ?
C6 C7 1.461(19) . ?
C6 H6A 0.9900 . ?
C6 H6B 0.9900 . ?
C7 C8 1.550(13) . ?
C7 H7A 0.9900 . ?
C7 H7B 0.9900 . ?
C8 C12 1.37(3) . ?
C8 C9 1.40(3) . ?
C9 C10 1.43(3) . ?
C9 H9 0.9500 . ?
C10 H10 0.9500 . ?
C11 C12 1.39(3) . ?
C11 H11 0.9500 . ?
C12 H12 0.9500 . ?
C13 C14 1.36(3) . ?
C13 H13 0.9500 . ?
C14 C15 1.35(3) . ?
C14 H14 0.9500 . ?
C15 C16 1.31(3) . ?
C16 C17 1.43(3) . ?
C16 H16 0.9500 . ?
C17 H17 0.9500 . ?
C18 C19 1.45(2) . ?
C18 H18A 0.9900 . ?
C18 H18B 0.9900 . ?
C19 H19A 0.9900 . ?
C19 H19B 0.9900 . ?
C20 C24 1.32(4) . ?
C20 C21 1.41(4) . ?
C21 C22 1.43(3) . ?
C21 H21 0.9500 . ?
C22 H22 0.9500 . ?
C23 C24 1.38(4) . ?
C23 H23 0.9500 . ?
C24 H24 0.9500 . ?
N5 C25 1.3900 . ?
N5 C29 1.3900 . ?
C25 C26 1.3900 . ?
C25 H25 0.9500 . ?
C26 C27 1.3900 . ?
C26 H26 0.9500 . ?
C27 C28 1.3900 . ?
C27 C30 1.550(14) . ?
C28 C29 1.3900 . ?
C28 H28 0.9500 . ?
C29 H29 0.9500 . ?
C30 C31 1.46(2) . ?
C30 H30A 0.9900 . ?
C30 H30B 0.9900 . ?
C31 C32 1.550(14) . ?
C31 H31A 0.9900 . ?
C31 H31B 0.9900 . ?
C32 C33 1.3900 . ?
C32 C36 1.3900 . ?
C33 C34 1.3900 . ?
C33 H33 0.9500 . ?
C34 N6 1.3900 . ?
C34 H34 0.9500 . ?
N6 C35 1.3900 . ?
C35 C36 1.3900 . ?
C35 H35 0.9500 . ?
C36 H36 0.9500 . ?
N5A C25A 1.3900 . ?
C25A C26A 1.3900 . ?
C25A H25A 0.9500 . ?
C26A C27A 1.3900 . ?
C26A H26A 0.9500 . ?
C27A C28A 1.3900 . ?
C27A C30A 1.552(14) . ?
C28A C29A 1.3900 . ?
C28A H28A 0.9500 . ?
C29A H29A 0.9500 . ?
C30A C31A 1.46(2) . ?
C30A H30C 0.9900 . ?
C30A H30D 0.9900 . ?
C31A C32A 1.550(14) . ?
C31A H31C 0.9900 . ?
C31A H31D 0.9900 . ?
C32A C33A 1.3900 . ?
C32A C36A 1.3900 . ?
C33A C34A 1.3900 . ?
C33A H33A 0.9500 . ?
C34A N6A 1.3900 . ?
C34A H34A 0.9500 . ?
N6A C35A 1.3900 . ?
C35A C36A 1.3900 . ?
C35A H35A 0.9500 . ?
C36A H36A 0.9500 . ?
C37 C38 1.3902 . ?
C37 N7 1.3903 . ?
C38 C39 1.3901 . ?
C39 C42 1.3212 . ?
C39 C40 1.3899 . ?
C39 C40A 1.5468 . ?
N7 C41 1.3896 . ?
C40 C41 1.3903 . ?
N7A C41A 1.1951 . ?
C40A C41A 1.5411 . ?
C42 H42A 0.9900 . ?
C42 H42B 0.9900 . ?
C43 C47 1.400(8) . ?
C43 C44 1.400(8) . ?
C43 C48 1.489(8) . ?
C44 C45 1.401(8) . ?
C44 C49 1.489(8) . ?
C45 C46 1.401(8) . ?
C45 C50 1.489(8) . ?
C46 C47 1.401(8) . ?
C46 C51 1.489(8) . ?
C47 C52 1.489(8) . ?
C48 H48A 0.9800 . ?
C48 H48B 0.9800 . ?
C48 H48C 0.9800 . ?
C49 H49A 0.9800 . ?
C49 H49B 0.9800 . ?
C49 H49C 0.9800 . ?
C50 H50A 0.9800 . ?
C50 H50B 0.9800 . ?
C50 H50C 0.9800 . ?
C51 H51A 0.9800 . ?
C51 H51B 0.9800 . ?
C51 H51C 0.9800 . ?
C52 H52A 0.9800 . ?
C52 H52B 0.9800 . ?
C52 H52C 0.9800 . ?
C43A C44A 1.432(11) . ?
C43A C47A 1.432(11) . ?
C43A C48A 1.523(12) . ?
C44A C45A 1.432(11) . ?
C44A C49A 1.522(12) . ?
C45A C46A 1.432(11) . ?
C45A C50A 1.523(12) . ?
C46A C47A 1.432(11) . ?
C46A C51A 1.522(12) . ?
C47A C52A 1.523(12) . ?
C48A H48D 0.9800 . ?
C48A H48E 0.9800 . ?
C48A H48F 0.9800 . ?
C49A H49D 0.9800 . ?
C49A H49E 0.9800 . ?
C49A H49F 0.9800 . ?
C50A H50D 0.9800 . ?
C50A H50E 0.9800 . ?
C50A H50F 0.9800 . ?
C51A H51D 0.9800 . ?
C51A H51E 0.9800 . ?
C51A H51F 0.9800 . ?
C52A H52D 0.9800 . ?
C52A H52E 0.9800 . ?
C52A H52F 0.9800 . ?
C53 C57 1.427(16) . ?
C53 C54 1.428(17) . ?
C53 C58 1.517(18) . ?
C54 C55 1.427(16) . ?
C54 C59 1.517(18) . ?
C55 C56 1.428(17) . ?
C55 C60 1.517(18) . ?
C56 C57 1.427(17) . ?
C56 C61 1.518(18) . ?
C57 C62 1.518(18) . ?
C58 H58A 0.9800 . ?
C58 H58B 0.9800 . ?
C58 H58C 0.9800 . ?
C59 H59A 0.9800 . ?
C59 H59B 0.9800 . ?
C59 H59C 0.9800 . ?
C60 H60A 0.9800 . ?
C60 H60B 0.9800 . ?
C60 H60C 0.9800 . ?
C61 H61A 0.9800 . ?
C61 H61B 0.9800 . ?
C61 H61C 0.9800 . ?
C62 H62A 0.9800 . ?
C62 H62B 0.9800 . ?
C62 H62C 0.9800 . ?
C53A C54A 1.411(10) . ?
C53A C57A 1.411(10) . ?
C53A C58A 1.499(10) . ?
C54A C55A 1.411(10) . ?
C54A C59A 1.499(10) . ?
C55A C56A 1.410(10) . ?
C55A C60A 1.499(10) . ?
C56A C57A 1.411(10) . ?
C56A C61A 1.499(10) . ?
C57A C62A 1.500(10) . ?
C58A H58D 0.9800 . ?
C58A H58E 0.9800 . ?
C58A H58F 0.9800 . ?
C59A H59D 0.9800 . ?
C59A H59E 0.9800 . ?
C59A H59F 0.9800 . ?
C60A H60D 0.9800 . ?
C60A H60E 0.9800 . ?
C60A H60F 0.9800 . ?
C61A H61D 0.9800 . ?
C61A H61E 0.9800 . ?
C61A H61F 0.9800 . ?
C62A H62D 0.9800 . ?
C62A H62E 0.9800 . ?
C62A H62F 0.9800 . ?
C63 H63A 0.9800 . ?
C63 H63B 0.9800 . ?
C63 H63C 0.9800 . ?
